data_2219448
loop_
_publ_author_name
'Mansor, Shahirah'
'Yehye, Wagee A.'
'Ariffin, Azhar'
'Rahman, Noorsaadah Abdul'
'Ng, Seik Weng'

_publ_section_title
;
 2-(3,5-Di-<i>tert</i>-butyl-4-hydroxybenzylsulfanyl)nicotinic acid
;
_journal_coeditor_code TK2295
_journal_issue 9
_journal_name_full 'Acta Crystallographica Section E'
_journal_page_first o1778
_journal_paper_doi 10.1107/S1600536808026056
_journal_volume 64
_journal_year 2008
_chemical_formula_iupac 'C21 H27 N O3 S'
_chemical_formula_moiety 'C21 H27 N O3 S'
_chemical_formula_sum 'C21 H27 N O3 S'
_chemical_formula_weight 373.50
_chemical_name_systematic
;
2-(3,5-Di-<i>tert</i>-butyl-4-hydroxybenzylsulfanyl)nicotinic acid
;
_space_group_IT_number 2
_symmetry_cell_setting triclinic
_symmetry_space_group_name_Hall '-P 1'
_symmetry_space_group_name_H-M 'P -1'
_atom_sites_solution_hydrogens geom
_atom_sites_solution_primary direct
_atom_sites_solution_secondary difmap
_audit_creation_method SHELXL-97
_cell_angle_alpha 85.5050(10)
_cell_angle_beta 89.4530(10)
_cell_angle_gamma 87.8340(10)
_cell_formula_units_Z 2
_cell_length_a 5.63050(10)
_cell_length_b 9.3489(2)
_cell_length_c 18.8749(3)
_cell_measurement_reflns_used 3920
_cell_measurement_temperature 100(2)
_cell_measurement_theta_max 28.4
_cell_measurement_theta_min 2.2
_cell_volume 989.77(3)
_computing_cell_refinement 'SAINT (Bruker, 2007)'
_computing_data_collection 'APEX2 (Bruker, 2007)'
_computing_data_reduction 'SAINT (Bruker, 2007)'
_computing_molecular_graphics 'X-SEED (Barbour, 2001)'
_computing_publication_material 'publCIF (Westrip, 2008)'
_computing_structure_refinement 'SHELXL97 (Sheldrick, 2008)'
_computing_structure_solution 'SHELXS97 (Sheldrick, 2008)'
_diffrn_ambient_temperature 100(2)
_diffrn_measured_fraction_theta_full 0.989
_diffrn_measured_fraction_theta_max 0.989
_diffrn_measurement_device_type 'Bruker SMART APEX'
_diffrn_measurement_method \w
_diffrn_radiation_monochromator graphite
_diffrn_radiation_source 'fine-focus sealed tube'
_diffrn_radiation_type MoK\a
_diffrn_radiation_wavelength 0.71073
_diffrn_reflns_av_R_equivalents 0.0278
_diffrn_reflns_av_sigmaI/netI 0.0338
_diffrn_reflns_limit_h_max 7
_diffrn_reflns_limit_h_min -7
_diffrn_reflns_limit_k_max 12
_diffrn_reflns_limit_k_min -9
_diffrn_reflns_limit_l_max 24
_diffrn_reflns_limit_l_min -24
_diffrn_reflns_number 12688
_diffrn_reflns_theta_full 27.50
_diffrn_reflns_theta_max 27.50
_diffrn_reflns_theta_min 1.08
_diffrn_standards_decay_% 0
_diffrn_standards_interval_count 0
_diffrn_standards_interval_time 0
_diffrn_standards_number 0
_exptl_absorpt_coefficient_mu 0.183
_exptl_absorpt_correction_T_max 0.9909
_exptl_absorpt_correction_T_min 0.9556
_exptl_absorpt_correction_type multi-scan
_exptl_absorpt_process_details '(SADABS; Sheldrick, 1996)'
_exptl_crystal_colour Colorless
_exptl_crystal_density_diffrn 1.253
_exptl_crystal_density_method 'not measured'
_exptl_crystal_description Prism
_exptl_crystal_F_000 400
_exptl_crystal_size_max 0.25
_exptl_crystal_size_mid 0.15
_exptl_crystal_size_min 0.05
_refine_diff_density_max 0.751
_refine_diff_density_min -0.713
_refine_ls_extinction_method none
_refine_ls_goodness_of_fit_ref 1.177
_refine_ls_hydrogen_treatment mixed
_refine_ls_matrix_type full
_refine_ls_number_parameters 239
_refine_ls_number_reflns 4507
_refine_ls_number_restraints 1
_refine_ls_restrained_S_all 1.177
_refine_ls_R_factor_all 0.0525
_refine_ls_R_factor_gt 0.0417
_refine_ls_shift/su_max 0.001
_refine_ls_shift/su_mean 0.001
_refine_ls_structure_factor_coef Fsqd
_refine_ls_weighting_details 'calc w=1/[\s^2^(Fo^2^)+(0.0642P)^2^+0.2102P] where P=(Fo^2^+2Fc^2^)/3'
_refine_ls_weighting_scheme calc
_refine_ls_wR_factor_gt 0.1141
_refine_ls_wR_factor_ref 0.1270
_reflns_number_gt 3746
_reflns_number_total 4507
_reflns_threshold_expression I>2\s(I)
_cod_data_source_file tk2295.cif
_cod_data_source_block I
_cod_depositor_comments
;
The following automatic conversions were performed:
'_symmetry_cell_setting' value 'Triclinic' changed to 'triclinic'
according to '/home/saulius/struct/CIF-dictionaries/cif_core.dic'
dictionary named 'cif_core.dic' version 2.4.1 from
2010-06-29.

'_exptl_absorpt_correction_type' value 'Multi-scan' changed
to 'multi-scan' according to
'/home/saulius/struct/CIF-dictionaries/cif_core.dic' dictionary named
'cif_core.dic' version 2.4.1 from 2010-06-29.

Automatic conversion script
Id: cif_fix_enum 1527 2010-12-29 10:47:43Z saulius 

The following automatic conversions were performed:

'_symmetry_cell_setting' value 'Triclinic' changed to 'triclinic'
according to /home/saulius/struct/CIF-dictionaries/cif_core.dic
dictionary named 'cif_core.dic' version 2.4.1 from
2010-06-29.

'_exptl_absorpt_correction_type' value 'Multi-scan'
changed to 'multi-scan' according to
/home/saulius/struct/CIF-dictionaries/cif_core.dic dictionary named
'cif_core.dic' version 2.4.1 from 2010-06-29.

Automatic conversion script
Id: cif_fix_values 1715 2011-07-08 13:25:40Z adriana 
;
_cod_database_code 2219448
_cod_database_fobs_code 2219448

loop_
_symmetry_equiv_pos_as_xyz
'x, y, z'
'-x, -y, -z'

loop_
_atom_site_type_symbol
_atom_site_label
_atom_site_fract_x
_atom_site_fract_y
_atom_site_fract_z
_atom_site_U_iso_or_equiv
_atom_site_adp_type
_atom_site_calc_flag
_atom_site_refinement_flags
_atom_site_occupancy
S S1 0.58009(7) 0.68988(5) 0.60316(2) 0.01722(13) Uani d . 1
O O1 0.0857(2) 0.63037(14) 0.42620(6) 0.0211(3) Uani d D 1
H H1O -0.014(4) 0.566(2) 0.4379(14) 0.053(8) Uiso d D 1
O O2 0.2215(2) 0.56848(14) 0.53598(6) 0.0222(3) Uani d . 1
O O3 0.8816(2) 0.54828(13) 0.92906(6) 0.0161(3) Uani d . 1
H H3O 0.7848 0.4934 0.9503 0.024 Uiso d R 1
N N1 0.7549(3) 0.87163(16) 0.50351(7) 0.0177(3) Uani d . 1
C C1 0.2358(3) 0.64038(19) 0.47879(9) 0.0184(4) Uani d . 1
C C2 0.4212(3) 0.74553(19) 0.46400(8) 0.0176(4) Uani d . 1
C C3 0.4393(3) 0.8192(2) 0.39715(9) 0.0203(4) Uani d . 1
H H3 0.3316 0.8015 0.3607 0.024 Uiso calc R 1
C C4 0.6135(3) 0.9179(2) 0.38393(9) 0.0214(4) Uani d . 1
H H4 0.6284 0.9689 0.3386 0.026 Uiso calc R 1
C C5 0.7661(3) 0.9404(2) 0.43878(9) 0.0203(4) Uani d . 1
H H5 0.8856 1.0087 0.4299 0.024 Uiso calc R 1
C C6 0.5857(3) 0.77544(19) 0.51655(8) 0.0165(3) Uani d . 1
C C7 0.8320(3) 0.7718(2) 0.64204(8) 0.0171(3) Uani d . 1
H H7A 0.9800 0.7489 0.6159 0.021 Uiso calc R 1
H H7B 0.8070 0.8775 0.6397 0.021 Uiso calc R 1
C C8 0.8498(3) 0.71171(19) 0.71821(8) 0.0149(3) Uani d . 1
C C9 0.9743(3) 0.58333(19) 0.73576(8) 0.0152(3) Uani d . 1
H H9 1.0514 0.5350 0.6990 0.018 Uiso calc R 1
C C10 0.9903(3) 0.52279(18) 0.80543(8) 0.0131(3) Uani d . 1
C C11 0.8749(3) 0.59945(18) 0.85839(8) 0.0126(3) Uani d . 1
C C12 0.7483(3) 0.73030(18) 0.84288(8) 0.0126(3) Uani d . 1
C C13 0.7379(3) 0.78302(18) 0.77173(8) 0.0148(3) Uani d . 1
H H13 0.6514 0.8706 0.7595 0.018 Uiso calc R 1
C C14 1.1234(3) 0.37706(18) 0.82171(8) 0.0151(3) Uani d . 1
C C15 1.3288(3) 0.38746(19) 0.87432(9) 0.0184(4) Uani d . 1
H H15A 1.4089 0.2930 0.8832 0.028 Uiso calc R 1
H H15B 1.2653 0.4196 0.9192 0.028 Uiso calc R 1
H H15C 1.4426 0.4564 0.8541 0.028 Uiso calc R 1
C C16 0.9495(3) 0.2627(2) 0.85004(10) 0.0213(4) Uani d . 1
H H16A 0.8223 0.2563 0.8155 0.032 Uiso calc R 1
H H16B 0.8807 0.2896 0.8952 0.032 Uiso calc R 1
H H16C 1.0347 0.1695 0.8575 0.032 Uiso calc R 1
C C17 1.2390(3) 0.3219(2) 0.75437(9) 0.0233(4) Uani d . 1
H H17A 1.1158 0.3097 0.7193 0.035 Uiso calc R 1
H H17B 1.3224 0.2295 0.7665 0.035 Uiso calc R 1
H H17C 1.3525 0.3914 0.7345 0.035 Uiso calc R 1
C C18 0.6287(3) 0.81640(18) 0.90074(8) 0.0141(3) Uani d . 1
C C19 0.8187(3) 0.8637(2) 0.95129(9) 0.0188(4) Uani d . 1
H H19A 0.9064 0.7789 0.9727 0.028 Uiso calc R 1
H H19B 0.7415 0.9159 0.9888 0.028 Uiso calc R 1
H H19C 0.9291 0.9265 0.9245 0.028 Uiso calc R 1
C C20 0.4410(3) 0.72805(19) 0.94254(8) 0.0164(3) Uani d . 1
H H20A 0.3226 0.6979 0.9096 0.025 Uiso calc R 1
H H20B 0.3625 0.7869 0.9773 0.025 Uiso calc R 1
H H20C 0.5184 0.6431 0.9674 0.025 Uiso calc R 1
C C21 0.4985(3) 0.95322(19) 0.86854(9) 0.0197(4) Uani d . 1
H H21A 0.3753 0.9272 0.8361 0.029 Uiso calc R 1
H H21B 0.6123 1.0145 0.8423 0.029 Uiso calc R 1
H H21C 0.4250 1.0053 0.9067 0.029 Uiso calc R 1

loop_
_atom_site_aniso_label
_atom_site_aniso_U_11
_atom_site_aniso_U_22
_atom_site_aniso_U_33
_atom_site_aniso_U_12
_atom_site_aniso_U_13
_atom_site_aniso_U_23
S1 0.0224(2) 0.0166(2) 0.0123(2) -0.00013(16) -0.00189(15) 0.00089(15)
O1 0.0269(7) 0.0187(7) 0.0178(6) -0.0001(5) -0.0059(5) -0.0022(5)
O2 0.0291(7) 0.0214(7) 0.0161(6) -0.0030(5) -0.0045(5) -0.0001(5)
O3 0.0184(6) 0.0173(6) 0.0118(5) 0.0002(5) 0.0019(4) 0.0032(5)
N1 0.0214(7) 0.0164(8) 0.0147(6) 0.0038(6) 0.0009(5) 0.0005(6)
C1 0.0240(8) 0.0151(9) 0.0164(8) 0.0056(7) -0.0031(6) -0.0053(7)
C2 0.0233(8) 0.0145(9) 0.0149(8) 0.0050(7) -0.0009(6) -0.0034(6)
C3 0.0278(9) 0.0192(10) 0.0135(8) 0.0066(7) -0.0025(6) -0.0030(7)
C4 0.0301(9) 0.0202(10) 0.0131(7) 0.0047(7) 0.0015(7) 0.0012(7)
C5 0.0236(9) 0.0190(9) 0.0176(8) 0.0021(7) 0.0029(7) 0.0012(7)
C6 0.0217(8) 0.0140(9) 0.0134(7) 0.0051(7) 0.0010(6) -0.0015(6)
C7 0.0193(8) 0.0175(9) 0.0143(7) 0.0010(7) -0.0013(6) 0.0004(6)
C8 0.0156(7) 0.0154(9) 0.0135(7) -0.0001(6) -0.0003(6) -0.0001(6)
C9 0.0154(7) 0.0163(9) 0.0143(7) 0.0008(6) 0.0003(6) -0.0035(6)
C10 0.0129(7) 0.0115(8) 0.0153(7) -0.0007(6) -0.0012(6) -0.0017(6)
C11 0.0123(7) 0.0132(8) 0.0122(7) -0.0018(6) -0.0013(5) 0.0000(6)
C12 0.0121(7) 0.0125(8) 0.0135(7) -0.0013(6) -0.0003(5) -0.0020(6)
C13 0.0152(7) 0.0126(8) 0.0162(8) 0.0014(6) -0.0009(6) 0.0004(6)
C14 0.0154(7) 0.0125(8) 0.0172(8) 0.0013(6) -0.0008(6) -0.0016(6)
C15 0.0145(8) 0.0162(9) 0.0242(9) 0.0035(7) -0.0031(6) -0.0011(7)
C16 0.0190(8) 0.0137(9) 0.0312(9) -0.0008(7) -0.0021(7) 0.0000(7)
C17 0.0285(9) 0.0186(10) 0.0224(9) 0.0108(8) -0.0003(7) -0.0045(7)
C18 0.0155(7) 0.0120(8) 0.0147(7) 0.0009(6) 0.0011(6) -0.0014(6)
C19 0.0186(8) 0.0194(9) 0.0191(8) -0.0016(7) 0.0014(6) -0.0061(7)
C20 0.0141(7) 0.0173(9) 0.0180(8) -0.0001(6) 0.0020(6) -0.0027(7)
C21 0.0238(9) 0.0144(9) 0.0202(8) 0.0068(7) 0.0032(7) -0.0017(7)

loop_
_atom_type_symbol
_atom_type_description
_atom_type_scat_dispersion_real
_atom_type_scat_dispersion_imag
_atom_type_scat_source
C C 0.0033 0.0016 'International Tables Vol C Tables 4.2.6.8 and 6.1.1.4'
H H 0.0000 0.0000 'International Tables Vol C Tables 4.2.6.8 and 6.1.1.4'
N N 0.0061 0.0033 'International Tables Vol C Tables 4.2.6.8 and 6.1.1.4'
O O 0.0106 0.0060 'International Tables Vol C Tables 4.2.6.8 and 6.1.1.4'
S S 0.1246 0.1234 'International Tables Vol C Tables 4.2.6.8 and 6.1.1.4'

loop_
_geom_angle_atom_site_label_1
_geom_angle_atom_site_label_2
_geom_angle_atom_site_label_3
_geom_angle
C6 S1 C7 100.24(8)
C1 O1 H1O 109.8(18)
C11 O3 H3O 126.6
C5 N1 C6 118.43(15)
O2 C1 O1 122.91(17)
O2 C1 C2 122.32(15)
O1 C1 C2 114.77(15)
C3 C2 C6 117.92(17)
C3 C2 C1 120.55(15)
C6 C2 C1 121.54(15)
C4 C3 C2 120.04(16)
C4 C3 H3 120.0
C2 C3 H3 120.0
C3 C4 C5 117.91(16)
C3 C4 H4 121.0
C5 C4 H4 121.0
N1 C5 C4 123.84(17)
N1 C5 H5 118.1
C4 C5 H5 118.1
N1 C6 C2 121.87(15)
N1 C6 S1 115.97(12)
C2 C6 S1 122.16(14)
C8 C7 S1 107.24(11)
C8 C7 H7A 110.3
S1 C7 H7A 110.3
C8 C7 H7B 110.3
S1 C7 H7B 110.3
H7A C7 H7B 108.5
C9 C8 C13 119.07(14)
C9 C8 C7 120.60(15)
C13 C8 C7 120.31(15)
C8 C9 C10 122.24(15)
C8 C9 H9 118.9
C10 C9 H9 118.9
C9 C10 C11 116.84(15)
C9 C10 C14 120.15(14)
C11 C10 C14 122.99(14)
O3 C11 C12 116.25(13)
O3 C11 C10 121.08(14)
C12 C11 C10 122.67(14)
C13 C12 C11 117.06(14)
C13 C12 C18 120.13(14)
C11 C12 C18 122.80(14)
C8 C13 C12 122.10(15)
C8 C13 H13 118.9
C12 C13 H13 118.9
C17 C14 C16 106.52(15)
C17 C14 C10 111.47(13)
C16 C14 C10 110.37(13)
C17 C14 C15 105.58(13)
C16 C14 C15 110.68(14)
C10 C14 C15 111.98(14)
C14 C15 H15A 109.5
C14 C15 H15B 109.5
H15A C15 H15B 109.5
C14 C15 H15C 109.5
H15A C15 H15C 109.5
H15B C15 H15C 109.5
C14 C16 H16A 109.5
C14 C16 H16B 109.5
H16A C16 H16B 109.5
C14 C16 H16C 109.5
H16A C16 H16C 109.5
H16B C16 H16C 109.5
C14 C17 H17A 109.5
C14 C17 H17B 109.5
H17A C17 H17B 109.5
C14 C17 H17C 109.5
H17A C17 H17C 109.5
H17B C17 H17C 109.5
C21 C18 C19 107.13(14)
C21 C18 C20 106.49(13)
C19 C18 C20 110.50(13)
C21 C18 C12 111.61(13)
C19 C18 C12 109.74(13)
C20 C18 C12 111.26(14)
C18 C19 H19A 109.5
C18 C19 H19B 109.5
H19A C19 H19B 109.5
C18 C19 H19C 109.5
H19A C19 H19C 109.5
H19B C19 H19C 109.5
C18 C20 H20A 109.5
C18 C20 H20B 109.5
H20A C20 H20B 109.5
C18 C20 H20C 109.5
H20A C20 H20C 109.5
H20B C20 H20C 109.5
C18 C21 H21A 109.5
C18 C21 H21B 109.5
H21A C21 H21B 109.5
C18 C21 H21C 109.5
H21A C21 H21C 109.5
H21B C21 H21C 109.5

loop_
_geom_bond_atom_site_label_1
_geom_bond_atom_site_label_2
_geom_bond_distance
S1 C6 1.7634(16)
S1 C7 1.8239(17)
O1 C1 1.321(2)
O1 H1O 0.850(10)
O2 C1 1.230(2)
O3 C11 1.3817(18)
O3 H3O 0.8400
N1 C5 1.337(2)
N1 C6 1.342(2)
C1 C2 1.471(3)
C2 C3 1.394(2)
C2 C6 1.415(2)
C3 C4 1.380(3)
C3 H3 0.9500
C4 C5 1.385(2)
C4 H4 0.9500
C5 H5 0.9500
C7 C8 1.505(2)
C7 H7A 0.9900
C7 H7B 0.9900
C8 C9 1.386(2)
C8 C13 1.387(2)
C9 C10 1.393(2)
C9 H9 0.9500
C10 C11 1.414(2)
C10 C14 1.541(2)
C11 C12 1.405(2)
C12 C13 1.395(2)
C12 C18 1.542(2)
C13 H13 0.9500
C14 C17 1.538(2)
C14 C16 1.538(2)
C14 C15 1.542(2)
C15 H15A 0.9800
C15 H15B 0.9800
C15 H15C 0.9800
C16 H16A 0.9800
C16 H16B 0.9800
C16 H16C 0.9800
C17 H17A 0.9800
C17 H17B 0.9800
C17 H17C 0.9800
C18 C21 1.536(2)
C18 C19 1.540(2)
C18 C20 1.539(2)
C19 H19A 0.9800
C19 H19B 0.9800
C19 H19C 0.9800
C20 H20A 0.9800
C20 H20B 0.9800
C20 H20C 0.9800
C21 H21A 0.9800
C21 H21B 0.9800
C21 H21C 0.9800

loop_
_geom_hbond_atom_site_label_D
_geom_hbond_atom_site_label_H
_geom_hbond_atom_site_label_A
_geom_hbond_site_symmetry_A
_geom_hbond_distance_DH
_geom_hbond_distance_HA
_geom_hbond_distance_DA
_geom_hbond_angle_DHA
_geom_hbond_publ_flag
O1 H1o O2 2_566 0.850(10) 1.790(10) 2.640(2) 179(3) yes

loop_
_geom_torsion_atom_site_label_1
_geom_torsion_atom_site_label_2
_geom_torsion_atom_site_label_3
_geom_torsion_atom_site_label_4
_geom_torsion
O2 C1 C2 C3 176.46(16)
O1 C1 C2 C3 -4.1(2)
O2 C1 C2 C6 -3.6(3)
O1 C1 C2 C6 175.85(15)
C6 C2 C3 C4 -0.1(2)
C1 C2 C3 C4 179.83(16)
C2 C3 C4 C5 -0.1(3)
C6 N1 C5 C4 -0.3(3)
C3 C4 C5 N1 0.3(3)
C5 N1 C6 C2 0.0(2)
C5 N1 C6 S1 -179.54(12)
C3 C2 C6 N1 0.2(3)
C1 C2 C6 N1 -179.77(15)
C3 C2 C6 S1 179.70(12)
C1 C2 C6 S1 -0.2(2)
C7 S1 C6 N1 -1.21(15)
C7 S1 C6 C2 179.23(14)
C6 S1 C7 C8 178.80(11)
S1 C7 C8 C9 85.94(17)
S1 C7 C8 C13 -92.91(16)
C13 C8 C9 C10 0.3(2)
C7 C8 C9 C10 -178.57(15)
C8 C9 C10 C11 -0.7(2)
C8 C9 C10 C14 177.77(15)
C9 C10 C11 O3 -179.75(14)
C14 C10 C11 O3 1.8(2)
C9 C10 C11 C12 0.3(2)
C14 C10 C11 C12 -178.16(15)
O3 C11 C12 C13 -179.46(13)
C10 C11 C12 C13 0.5(2)
O3 C11 C12 C18 1.9(2)
C10 C11 C12 C18 -178.11(14)
C9 C8 C13 C12 0.6(2)
C7 C8 C13 C12 179.43(15)
C11 C12 C13 C8 -1.0(2)
C18 C12 C13 C8 177.73(15)
C9 C10 C14 C17 3.8(2)
C11 C10 C14 C17 -177.85(15)
C9 C10 C14 C16 -114.38(17)
C11 C10 C14 C16 64.0(2)
C9 C10 C14 C15 121.83(16)
C11 C10 C14 C15 -59.8(2)
C13 C12 C18 C21 2.6(2)
C11 C12 C18 C21 -178.80(15)
C13 C12 C18 C19 -116.01(16)
C11 C12 C18 C19 62.6(2)
C13 C12 C18 C20 121.40(16)
C11 C12 C18 C20 -60.00(19)

loop_
_cod_related_entry_id
_cod_related_entry_database
_cod_related_entry_code
1 ChemSpider 24740615
